data_4347409
loop_
_publ_author_name
'Jeong, So Yi'
'Lalancette, Roger A.'
'Lin, Huina'
'Lupinska, Patrycja'
'Shipman, Patrick O.'
'John, Alexandra'
'Sheridan, John B.'
'J\"akle, Frieder'

_publ_section_title
;
 &quot;Third-Generation&quot;-Type Functional Tris(2-pyridyl)borate
 Ligands and Their Transition-Metal Complexes.
;
_journal_issue 7
_journal_name_full 'Inorganic chemistry'
_journal_page_first 3605
_journal_page_last 3615
_journal_paper_doi 10.1021/acs.inorgchem.6b00124
_journal_volume 55
_journal_year 2016
_chemical_formula_moiety 'C49 H40 B2 Fe I2 N6'
_chemical_formula_sum 'C49 H40 B2 Fe I2 N6'
_chemical_formula_weight 1044.14
_space_group_crystal_system triclinic
_space_group_IT_number 2
_space_group_name_Hall '-P 1'
_space_group_name_H-M_alt 'P -1'
_atom_sites_solution_hydrogens geom
_atom_sites_solution_primary direct
_atom_sites_solution_secondary difmap
_audit_creation_method SHELXL-2014/6
_cell_angle_alpha 90.7890(10)
_cell_angle_beta 103.1340(10)
_cell_angle_gamma 109.1560(10)
_cell_formula_units_Z 2
_cell_length_a 12.8153(2)
_cell_length_b 13.2471(2)
_cell_length_c 13.3666(3)
_cell_measurement_reflns_used 9940
_cell_measurement_temperature 100(2)
_cell_measurement_theta_max 69.95
_cell_measurement_theta_min 3.55
_cell_volume 2077.82(7)
_computing_cell_refinement 'APEX 2'
_computing_data_collection 'APEX 2 (Bruker, 2006)'
_computing_data_reduction 'SAINT (Bruker, 2005)'
_computing_molecular_graphics SHELXTL
_computing_publication_material SHELXTL
_computing_structure_refinement 'SHELXL-2014/7 (Sheldrick, 2014)'
_computing_structure_solution 'SHELXTL (Sheldrick, 2008b)'
_diffrn_ambient_temperature 100(2)
_diffrn_measured_fraction_theta_full 0.936
_diffrn_measured_fraction_theta_max 0.900
_diffrn_measurement_device_type 'Bruker SMART CCD Apex-II area-detector'
_diffrn_measurement_method '\f and \w'
_diffrn_radiation_type CuK\a
_diffrn_radiation_wavelength 1.54178
_diffrn_reflns_av_R_equivalents 0.0322
_diffrn_reflns_av_unetI/netI 0.0431
_diffrn_reflns_Laue_measured_fraction_full 0.936
_diffrn_reflns_Laue_measured_fraction_max 0.900
_diffrn_reflns_limit_h_max 15
_diffrn_reflns_limit_h_min -15
_diffrn_reflns_limit_k_max 15
_diffrn_reflns_limit_k_min -15
_diffrn_reflns_limit_l_max 15
_diffrn_reflns_limit_l_min -15
_diffrn_reflns_number 20298
_diffrn_reflns_point_group_measured_fraction_full 0.936
_diffrn_reflns_point_group_measured_fraction_max 0.900
_diffrn_reflns_theta_full 67.500
_diffrn_reflns_theta_max 70.308
_diffrn_reflns_theta_min 3.411
_diffrn_source 'fine-focus sealed tube'
_exptl_absorpt_coefficient_mu 14.915
_exptl_absorpt_correction_T_max 0.430
_exptl_absorpt_correction_T_min 0.279
_exptl_absorpt_correction_type numerical
_exptl_absorpt_process_details 'SADABS (Sheldrick, 2008a)'
_exptl_crystal_colour red
_exptl_crystal_density_diffrn 1.669
_exptl_crystal_description block
_exptl_crystal_F_000 1036
_exptl_crystal_size_max 0.115
_exptl_crystal_size_mid 0.085
_exptl_crystal_size_min 0.068
_refine_diff_density_max 0.827
_refine_diff_density_min -0.640
_refine_diff_density_rms 0.099
_refine_ls_extinction_method none
_refine_ls_goodness_of_fit_ref 1.015
_refine_ls_hydrogen_treatment constr
_refine_ls_matrix_type full
_refine_ls_number_parameters 545
_refine_ls_number_reflns 7131
_refine_ls_number_restraints 0
_refine_ls_restrained_S_all 1.015
_refine_ls_R_factor_all 0.0419
_refine_ls_R_factor_gt 0.0322
_refine_ls_shift/su_max 0.002
_refine_ls_shift/su_mean 0.000
_refine_ls_structure_factor_coef Fsqd
_refine_ls_weighting_details 'w=1/[\s^2^(Fo^2^)+(0.0412P)^2^] where P=(Fo^2^+2Fc^2^)/3'
_refine_ls_weighting_scheme calc
_refine_ls_wR_factor_gt 0.0701
_refine_ls_wR_factor_ref 0.0737
_reflns_Friedel_coverage 0.000
_reflns_number_gt 6004
_reflns_number_total 7131
_reflns_threshold_expression 'I > 2\s(I)'
_cod_data_source_file ic6b00124_si_002.cif
_cod_data_source_block FeTpybI2
_cod_database_code 4347409
_shelx_space_group_comment
;
The symmetry employed for this shelxl refinement is uniquely defined
by the following loop, which should always be used as a source of
symmetry information in preference to the above space-group names.
They are only intended as comments.
;
_exptl_absorpt_special_details 'crystal mounted on a Cryoloop using Paratone-N'
_shelxl_version_number 2014/6

loop_
_space_group_symop_operation_xyz
'x, y, z'
'-x, -y, -z'

loop_
_atom_site_label
_atom_site_type_symbol
_atom_site_fract_x
_atom_site_fract_y
_atom_site_fract_z
_atom_site_U_iso_or_equiv
_atom_site_adp_type
_atom_site_occupancy
_atom_site_site_symmetry_order
_atom_site_calc_flag
_atom_site_refinement_flags_posn
_atom_site_refinement_flags_adp
_atom_site_refinement_flags_occupancy
I1 I 0.51156(2) 0.93106(2) 0.86128(2) 0.02128(7) Uani 1 1 d . . .
I2 I 0.59517(2) 0.50327(2) 0.37411(2) 0.02273(8) Uani 1 1 d . . .
Fe1 Fe 1.0000 0.5000 1.0000 0.01115(16) Uani 1 2 d S . P
Fe2 Fe 1.0000 0.0000 0.5000 0.01040(16) Uani 1 2 d S . P
N1 N 0.8541(2) 0.4813(2) 1.0370(2) 0.0127(6) Uani 1 1 d . . .
N2 N 0.9395(2) 0.5448(2) 0.8640(2) 0.0120(6) Uani 1 1 d . . .
N3 N 1.0586(2) 0.6534(2) 1.0588(2) 0.0134(6) Uani 1 1 d . . .
N4 N 0.8474(2) -0.0338(2) 0.5310(2) 0.0134(6) Uani 1 1 d . . .
N5 N 0.9452(2) 0.0596(2) 0.37216(19) 0.0121(6) Uani 1 1 d . . .
N6 N 1.0500(2) 0.1431(2) 0.5779(2) 0.0133(6) Uani 1 1 d . . .
B1 B 0.8666(3) 0.6627(3) 0.9619(3) 0.0140(8) Uani 1 1 d . . .
B2 B 0.8567(3) 0.1529(3) 0.4839(3) 0.0128(8) Uani 1 1 d . . .
C1 C 0.8031(3) 0.5564(3) 1.0168(2) 0.0133(7) Uani 1 1 d . . .
C2 C 0.7007(3) 0.5421(3) 1.0446(2) 0.0166(8) Uani 1 1 d . . .
H2 H 0.6649 0.5946 1.0309 0.020 Uiso 1 1 calc R U .
C3 C 0.6503(3) 0.4525(3) 1.0919(3) 0.0178(8) Uani 1 1 d . . .
H3 H 0.5806 0.4433 1.1103 0.021 Uiso 1 1 calc R U .
C4 C 0.7033(3) 0.3776(3) 1.1116(3) 0.0186(8) Uani 1 1 d . . .
H4 H 0.6710 0.3153 1.1437 0.022 Uiso 1 1 calc R U .
C5 C 0.8046(3) 0.3948(3) 1.0837(2) 0.0165(8) Uani 1 1 d . . .
H5 H 0.8415 0.3432 1.0981 0.020 Uiso 1 1 calc R U .
C6 C 0.8908(3) 0.6225(3) 0.8562(2) 0.0128(7) Uani 1 1 d . . .
C7 C 0.8719(3) 0.6664(3) 0.7625(2) 0.0148(7) Uani 1 1 d . . .
H7 H 0.8433 0.7242 0.7582 0.018 Uiso 1 1 calc R U .
C8 C 0.8938(3) 0.6279(3) 0.6752(3) 0.0178(8) Uani 1 1 d . . .
H8 H 0.8804 0.6584 0.6117 0.021 Uiso 1 1 calc R U .
C9 C 0.9358(3) 0.5438(3) 0.6835(3) 0.0156(7) Uani 1 1 d . . .
H9 H 0.9486 0.5130 0.6249 0.019 Uiso 1 1 calc R U .
C10 C 0.9587(3) 0.5055(3) 0.7785(3) 0.0151(7) Uani 1 1 d . . .
H10 H 0.9893 0.4489 0.7842 0.018 Uiso 1 1 calc R U .
C11 C 0.9965(3) 0.7203(3) 1.0338(2) 0.0130(7) Uani 1 1 d . . .
C12 C 1.0496(3) 0.8297(3) 1.0652(2) 0.0146(7) Uani 1 1 d . . .
H12 H 1.0082 0.8770 1.0455 0.018 Uiso 1 1 calc R U .
C13 C 1.1608(3) 0.8716(3) 1.1243(3) 0.0189(8) Uani 1 1 d . . .
H13 H 1.1955 0.9464 1.1446 0.023 Uiso 1 1 calc R U .
C14 C 1.2202(3) 0.8022(3) 1.1532(3) 0.0199(8) Uani 1 1 d . . .
H14 H 1.2955 0.8276 1.1959 0.024 Uiso 1 1 calc R U .
C15 C 1.1667(3) 0.6949(3) 1.1180(3) 0.0162(8) Uani 1 1 d . . .
H15 H 1.2081 0.6474 1.1364 0.019 Uiso 1 1 calc R U .
C16 C 0.7830(3) 0.7338(3) 0.9402(2) 0.0131(7) Uani 1 1 d . . .
C17 C 0.7901(3) 0.8219(3) 1.0050(2) 0.0155(8) Uani 1 1 d . . .
H17 H 0.8496 0.8442 1.0663 0.019 Uiso 1 1 calc R U .
C18 C 0.7141(3) 0.8776(3) 0.9833(2) 0.0168(8) Uani 1 1 d . . .
H18 H 0.7251 0.9393 1.0270 0.020 Uiso 1 1 calc R U .
C19 C 0.6224(3) 0.8433(3) 0.8980(3) 0.0149(7) Uani 1 1 d . . .
C20 C 0.6064(3) 0.7514(3) 0.8357(2) 0.0151(7) Uani 1 1 d . . .
H20 H 0.5417 0.7245 0.7789 0.018 Uiso 1 1 calc R U .
C21 C 0.6855(3) 0.7001(3) 0.8573(2) 0.0146(7) Uani 1 1 d . . .
H21 H 0.6734 0.6381 0.8136 0.017 Uiso 1 1 calc R U .
C22 C 0.7981(3) 0.0432(3) 0.5328(2) 0.0124(7) Uani 1 1 d . . .
C23 C 0.7099(3) 0.0260(3) 0.5824(2) 0.0150(7) Uani 1 1 d . . .
H23 H 0.6790 0.0812 0.5886 0.018 Uiso 1 1 calc R U .
C24 C 0.6669(3) -0.0695(3) 0.6224(3) 0.0197(8) Uani 1 1 d . . .
H24 H 0.6082 -0.0795 0.6577 0.024 Uiso 1 1 calc R U .
C25 C 0.7096(3) -0.1511(3) 0.6110(3) 0.0169(8) Uani 1 1 d . . .
H25 H 0.6771 -0.2199 0.6329 0.020 Uiso 1 1 calc R U .
C26 C 0.8002(3) -0.1293(3) 0.5671(2) 0.0146(7) Uani 1 1 d . . .
H26 H 0.8319 -0.1841 0.5615 0.018 Uiso 1 1 calc R U .
C27 C 0.8791(3) 0.1213(3) 0.3730(2) 0.0118(7) Uani 1 1 d . . .
C28 C 0.8313(3) 0.1536(3) 0.2789(2) 0.0151(8) Uani 1 1 d . . .
H28 H 0.7824 0.1942 0.2782 0.018 Uiso 1 1 calc R U .
C29 C 0.8539(3) 0.1277(3) 0.1876(3) 0.0185(8) Uani 1 1 d . . .
H29 H 0.8213 0.1503 0.1246 0.022 Uiso 1 1 calc R U .
C30 C 0.9249(3) 0.0682(3) 0.1897(3) 0.0160(8) Uani 1 1 d . . .
H30 H 0.9435 0.0506 0.1284 0.019 Uiso 1 1 calc R U .
C31 C 0.9683(3) 0.0348(3) 0.2825(2) 0.0137(7) Uani 1 1 d . . .
H31 H 1.0161 -0.0071 0.2837 0.016 Uiso 1 1 calc R U .
C32 C 0.9789(3) 0.2009(3) 0.5697(2) 0.0119(7) Uani 1 1 d . . .
C33 C 1.0086(3) 0.2902(3) 0.6408(2) 0.0167(8) Uani 1 1 d . . .
H33 H 0.9572 0.3286 0.6380 0.020 Uiso 1 1 calc R U .
C34 C 1.1104(3) 0.3238(3) 0.7149(3) 0.0193(8) Uani 1 1 d . . .
H34 H 1.1289 0.3842 0.7630 0.023 Uiso 1 1 calc R U .
C35 C 1.1846(3) 0.2683(3) 0.7177(2) 0.0177(8) Uani 1 1 d . . .
H35 H 1.2570 0.2915 0.7657 0.021 Uiso 1 1 calc R U .
C36 C 1.1517(3) 0.1782(3) 0.6494(2) 0.0152(8) Uani 1 1 d . . .
H36 H 1.2022 0.1388 0.6525 0.018 Uiso 1 1 calc R U .
C37 C 0.7887(3) 0.2375(3) 0.4636(2) 0.0126(7) Uani 1 1 d . . .
C38 C 0.6694(3) 0.2100(3) 0.4404(2) 0.0147(7) Uani 1 1 d . . .
H38 H 0.6245 0.1374 0.4428 0.018 Uiso 1 1 calc R U .
C39 C 0.6140(3) 0.2836(3) 0.4144(2) 0.0166(8) Uani 1 1 d . . .
H39 H 0.5333 0.2616 0.4009 0.020 Uiso 1 1 calc R U .
C40 C 0.6777(3) 0.3900(3) 0.4082(2) 0.0147(7) Uani 1 1 d . . .
C41 C 0.7950(3) 0.4209(3) 0.4255(2) 0.0156(8) Uani 1 1 d . . .
H41 H 0.8390 0.4926 0.4187 0.019 Uiso 1 1 calc R U .
C42 C 0.8472(3) 0.3449(3) 0.4529(2) 0.0161(8) Uani 1 1 d . . .
H42 H 0.9278 0.3674 0.4651 0.019 Uiso 1 1 calc R U .
C43 C 0.5628(3) 0.3047(3) 0.7147(3) 0.0178(8) Uani 1 1 d . . .
C44 C 0.4987(3) 0.2062(3) 0.6570(3) 0.0215(8) Uani 1 1 d . . .
H44 H 0.5082 0.1935 0.5901 0.026 Uiso 1 1 calc R U .
C45 C 0.4216(3) 0.1269(3) 0.6954(3) 0.0247(9) Uani 1 1 d . . .
H45 H 0.3787 0.0605 0.6550 0.030 Uiso 1 1 calc R U .
C46 C 0.4069(3) 0.1444(3) 0.7930(3) 0.0235(9) Uani 1 1 d . . .
H46 H 0.3539 0.0901 0.8198 0.028 Uiso 1 1 calc R U .
C47 C 0.4703(3) 0.2417(3) 0.8513(3) 0.0244(9) Uani 1 1 d . . .
H47 H 0.4607 0.2543 0.9183 0.029 Uiso 1 1 calc R U .
C48 C 0.5472(3) 0.3202(3) 0.8120(3) 0.0229(9) Uani 1 1 d . . .
H48 H 0.5904 0.3864 0.8528 0.027 Uiso 1 1 calc R U .
C49 C 0.6481(3) 0.3891(3) 0.6723(3) 0.0246(9) Uani 1 1 d . . .
H49A H 0.6887 0.4506 0.7244 0.037 Uiso 1 1 calc R U .
H49B H 0.6085 0.4126 0.6103 0.037 Uiso 1 1 calc R U .
H49C H 0.7028 0.3591 0.6546 0.037 Uiso 1 1 calc R U .

loop_
_atom_site_aniso_label
_atom_site_aniso_U_11
_atom_site_aniso_U_22
_atom_site_aniso_U_33
_atom_site_aniso_U_23
_atom_site_aniso_U_13
_atom_site_aniso_U_12
I1 0.02147(13) 0.02202(14) 0.02487(14) 0.00194(10) 0.00503(9) 0.01380(10)
I2 0.02666(14) 0.02198(14) 0.02589(14) 0.00539(10) 0.00632(10) 0.01655(11)
Fe1 0.0120(4) 0.0098(4) 0.0114(4) 0.0004(3) 0.0017(3) 0.0042(3)
Fe2 0.0105(3) 0.0104(4) 0.0107(4) 0.0004(3) 0.0021(3) 0.0046(3)
N1 0.0149(14) 0.0096(15) 0.0110(15) 0.0013(11) 0.0018(11) 0.0018(12)
N2 0.0106(14) 0.0110(15) 0.0128(16) 0.0000(11) 0.0039(11) 0.0011(12)
N3 0.0131(14) 0.0119(16) 0.0143(16) 0.0017(12) 0.0048(11) 0.0022(12)
N4 0.0140(14) 0.0126(16) 0.0112(15) 0.0003(11) 0.0009(11) 0.0028(12)
N5 0.0121(14) 0.0104(15) 0.0127(16) 0.0004(11) 0.0039(11) 0.0018(12)
N6 0.0143(14) 0.0116(16) 0.0125(15) 0.0018(12) 0.0044(11) 0.0018(12)
B1 0.0144(19) 0.012(2) 0.014(2) -0.0016(16) 0.0019(15) 0.0036(16)
B2 0.0123(18) 0.013(2) 0.012(2) 0.0012(15) 0.0010(14) 0.0052(16)
C1 0.0138(17) 0.0118(19) 0.0110(18) -0.0020(14) -0.0009(13) 0.0030(14)
C2 0.0211(18) 0.020(2) 0.0094(18) -0.0023(14) 0.0002(13) 0.0100(16)
C3 0.0147(17) 0.023(2) 0.0146(19) -0.0007(15) 0.0049(13) 0.0040(15)
C4 0.0199(19) 0.015(2) 0.018(2) 0.0028(15) 0.0064(14) 0.0007(15)
C5 0.0176(18) 0.014(2) 0.017(2) 0.0007(14) 0.0031(14) 0.0044(15)
C6 0.0121(16) 0.0069(18) 0.0176(19) -0.0011(14) 0.0025(13) 0.0017(13)
C7 0.0165(17) 0.0091(19) 0.0173(19) 0.0006(14) 0.0033(14) 0.0031(14)
C8 0.0198(18) 0.016(2) 0.0158(19) 0.0057(15) 0.0029(14) 0.0053(15)
C9 0.0215(18) 0.0132(19) 0.0113(19) -0.0022(14) 0.0070(13) 0.0030(15)
C10 0.0144(17) 0.0120(19) 0.020(2) 0.0012(14) 0.0045(13) 0.0052(14)
C11 0.0163(17) 0.0136(19) 0.0117(18) 0.0028(14) 0.0057(13) 0.0068(14)
C12 0.0187(18) 0.0122(19) 0.0136(19) 0.0023(14) 0.0040(13) 0.0062(15)
C13 0.0194(19) 0.013(2) 0.020(2) -0.0027(15) 0.0027(14) 0.0025(15)
C14 0.0180(18) 0.017(2) 0.019(2) -0.0020(15) -0.0011(14) 0.0019(15)
C15 0.0156(17) 0.018(2) 0.0173(19) 0.0051(15) 0.0038(14) 0.0078(15)
C16 0.0141(17) 0.0124(19) 0.0140(19) 0.0021(14) 0.0067(13) 0.0039(14)
C17 0.0171(17) 0.017(2) 0.0119(18) 0.0008(14) 0.0030(13) 0.0053(15)
C18 0.0201(18) 0.0146(19) 0.0149(19) -0.0002(14) 0.0053(14) 0.0044(15)
C19 0.0152(17) 0.017(2) 0.020(2) 0.0090(15) 0.0097(14) 0.0106(15)
C20 0.0145(17) 0.0156(19) 0.0131(19) 0.0023(14) 0.0035(13) 0.0021(14)
C21 0.0198(18) 0.0117(19) 0.0123(19) -0.0005(14) 0.0044(13) 0.0051(14)
C22 0.0127(16) 0.0149(19) 0.0080(17) -0.0026(13) -0.0016(12) 0.0055(14)
C23 0.0136(17) 0.017(2) 0.0155(19) 0.0003(14) 0.0040(13) 0.0058(15)
C24 0.0137(17) 0.027(2) 0.018(2) 0.0024(16) 0.0039(14) 0.0061(16)
C25 0.0142(17) 0.016(2) 0.019(2) 0.0062(15) 0.0058(14) 0.0022(15)
C26 0.0185(18) 0.0116(19) 0.0118(19) 0.0019(14) 0.0025(13) 0.0034(15)
C27 0.0092(15) 0.0063(17) 0.0187(19) 0.0023(14) 0.0040(13) 0.0008(13)
C28 0.0144(17) 0.0117(19) 0.019(2) -0.0011(14) 0.0012(13) 0.0058(14)
C29 0.0236(19) 0.015(2) 0.0143(19) 0.0015(14) 0.0021(14) 0.0053(16)
C30 0.0194(18) 0.0138(19) 0.0118(19) -0.0003(14) 0.0040(13) 0.0017(15)
C31 0.0128(17) 0.0112(18) 0.0152(19) -0.0025(14) 0.0039(13) 0.0012(14)
C32 0.0126(16) 0.0114(19) 0.0126(18) 0.0049(13) 0.0045(13) 0.0043(14)
C33 0.0200(18) 0.017(2) 0.0151(19) 0.0011(14) 0.0034(14) 0.0097(15)
C34 0.0240(19) 0.015(2) 0.018(2) -0.0044(15) 0.0015(15) 0.0075(16)
C35 0.0154(18) 0.018(2) 0.0149(19) -0.0010(15) -0.0016(14) 0.0035(15)
C36 0.0124(17) 0.018(2) 0.0162(19) -0.0001(15) 0.0020(13) 0.0072(15)
C37 0.0175(17) 0.0143(19) 0.0072(17) -0.0022(13) 0.0036(13) 0.0066(14)
C38 0.0181(17) 0.0153(19) 0.0089(18) 0.0007(14) 0.0032(13) 0.0034(15)
C39 0.0146(17) 0.024(2) 0.0111(19) 0.0014(14) 0.0014(13) 0.0081(15)
C40 0.0223(18) 0.016(2) 0.0111(18) 0.0036(14) 0.0044(13) 0.0138(16)
C41 0.0209(18) 0.0129(19) 0.0106(18) -0.0016(14) 0.0016(14) 0.0042(15)
C42 0.0162(17) 0.021(2) 0.0115(18) -0.0020(14) 0.0027(13) 0.0077(15)
C43 0.0156(18) 0.020(2) 0.018(2) 0.0035(15) 0.0020(14) 0.0084(15)
C44 0.0192(19) 0.028(2) 0.019(2) 0.0019(16) 0.0026(14) 0.0106(17)
C45 0.0186(19) 0.025(2) 0.027(2) -0.0024(17) -0.0031(15) 0.0086(17)
C46 0.0173(19) 0.028(2) 0.029(2) 0.0097(17) 0.0073(15) 0.0112(17)
C47 0.023(2) 0.033(2) 0.019(2) 0.0016(17) 0.0030(15) 0.0138(18)
C48 0.0203(19) 0.024(2) 0.025(2) -0.0002(17) 0.0017(15) 0.0103(17)
C49 0.025(2) 0.028(2) 0.022(2) 0.0032(17) 0.0048(16) 0.0109(18)

loop_
_atom_type_symbol
_atom_type_description
_atom_type_scat_dispersion_real
_atom_type_scat_dispersion_imag
_atom_type_scat_source
C C 0.0181 0.0091 'International Tables Vol C Tables 4.2.6.8 and 6.1.1.4'
H H 0.0000 0.0000 'International Tables Vol C Tables 4.2.6.8 and 6.1.1.4'
B B 0.0090 0.0039 'International Tables Vol C Tables 4.2.6.8 and 6.1.1.4'
N N 0.0311 0.0180 'International Tables Vol C Tables 4.2.6.8 and 6.1.1.4'
Fe Fe -1.1336 3.1974 'International Tables Vol C Tables 4.2.6.8 and 6.1.1.4'
I I -0.3257 6.8362 'International Tables Vol C Tables 4.2.6.8 and 6.1.1.4'

loop_
_geom_angle_atom_site_label_1
_geom_angle_atom_site_label_2
_geom_angle_atom_site_label_3
_geom_angle
_geom_angle_site_symmetry_1
_geom_angle_site_symmetry_3
N1 Fe1 N1 180.0 2_767 .
N1 Fe1 N2 90.13(11) 2_767 .
N1 Fe1 N2 89.87(11) . .
N1 Fe1 N2 89.87(11) 2_767 2_767
N1 Fe1 N2 90.13(11) . 2_767
N2 Fe1 N2 180.0 . 2_767
N1 Fe1 N3 90.39(11) 2_767 .
N1 Fe1 N3 89.61(11) . .
N2 Fe1 N3 89.15(11) . .
N2 Fe1 N3 90.85(11) 2_767 .
N1 Fe1 N3 89.61(11) 2_767 2_767
N1 Fe1 N3 90.39(11) . 2_767
N2 Fe1 N3 90.85(11) . 2_767
N2 Fe1 N3 89.15(11) 2_767 2_767
N3 Fe1 N3 180.0 . 2_767
N5 Fe2 N5 180.0 . 2_756
N5 Fe2 N6 89.79(11) . 2_756
N5 Fe2 N6 90.21(11) 2_756 2_756
N5 Fe2 N6 90.21(11) . .
N5 Fe2 N6 89.79(11) 2_756 .
N6 Fe2 N6 180.0 2_756 .
N5 Fe2 N4 89.90(11) . .
N5 Fe2 N4 90.10(11) 2_756 .
N6 Fe2 N4 90.55(11) 2_756 .
N6 Fe2 N4 89.45(11) . .
N5 Fe2 N4 90.10(11) . 2_756
N5 Fe2 N4 89.90(11) 2_756 2_756
N6 Fe2 N4 89.45(11) 2_756 2_756
N6 Fe2 N4 90.55(11) . 2_756
N4 Fe2 N4 180.0 . 2_756
C5 N1 C1 119.0(3) . .
C5 N1 Fe1 120.8(2) . .
C1 N1 Fe1 120.2(2) . .
C10 N2 C6 119.3(3) . .
C10 N2 Fe1 118.7(2) . .
C6 N2 Fe1 121.6(2) . .
C15 N3 C11 118.9(3) . .
C15 N3 Fe1 118.9(2) . .
C11 N3 Fe1 122.0(2) . .
C26 N4 C22 118.7(3) . .
C26 N4 Fe2 119.3(2) . .
C22 N4 Fe2 121.2(2) . .
C31 N5 C27 119.9(3) . .
C31 N5 Fe2 120.4(2) . .
C27 N5 Fe2 119.5(2) . .
C32 N6 C36 119.2(3) . .
C32 N6 Fe2 120.9(2) . .
C36 N6 Fe2 119.4(2) . .
C16 B1 C6 112.4(3) . .
C16 B1 C11 118.1(3) . .
C6 B1 C11 101.7(3) . .
C16 B1 C1 107.3(3) . .
C6 B1 C1 108.9(3) . .
C11 B1 C1 108.0(3) . .
C37 B2 C22 117.7(3) . .
C37 B2 C32 113.2(3) . .
C22 B2 C32 100.1(2) . .
C37 B2 C27 107.4(3) . .
C22 B2 C27 108.9(3) . .
C32 B2 C27 109.3(3) . .
N1 C1 C2 119.2(3) . .
N1 C1 B1 118.1(3) . .
C2 C1 B1 122.6(3) . .
C3 C2 C1 121.2(3) . .
C3 C2 H2 119.4 . .
C1 C2 H2 119.4 . .
C4 C3 C2 118.7(3) . .
C4 C3 H3 120.7 . .
C2 C3 H3 120.7 . .
C3 C4 C5 118.4(3) . .
C3 C4 H4 120.8 . .
C5 C4 H4 120.8 . .
N1 C5 C4 123.5(3) . .
N1 C5 H5 118.3 . .
C4 C5 H5 118.3 . .
N2 C6 C7 118.9(3) . .
N2 C6 B1 116.2(3) . .
C7 C6 B1 124.8(3) . .
C8 C7 C6 121.8(3) . .
C8 C7 H7 119.1 . .
C6 C7 H7 119.1 . .
C9 C8 C7 118.0(3) . .
C9 C8 H8 121.0 . .
C7 C8 H8 121.0 . .
C10 C9 C8 118.8(3) . .
C10 C9 H9 120.6 . .
C8 C9 H9 120.6 . .
N2 C10 C9 123.0(3) . .
N2 C10 H10 118.5 . .
C9 C10 H10 118.5 . .
N3 C11 C12 118.5(3) . .
N3 C11 B1 115.3(3) . .
C12 C11 B1 126.1(3) . .
C13 C12 C11 122.1(3) . .
C13 C12 H12 119.0 . .
C11 C12 H12 119.0 . .
C14 C13 C12 118.6(3) . .
C14 C13 H13 120.7 . .
C12 C13 H13 120.7 . .
C13 C14 C15 118.0(3) . .
C13 C14 H14 121.0 . .
C15 C14 H14 121.0 . .
N3 C15 C14 123.8(3) . .
N3 C15 H15 118.1 . .
C14 C15 H15 118.1 . .
C21 C16 C17 114.2(3) . .
C21 C16 B1 119.6(3) . .
C17 C16 B1 125.8(3) . .
C18 C17 C16 123.0(3) . .
C18 C17 H17 118.5 . .
C16 C17 H17 118.5 . .
C19 C18 C17 120.0(3) . .
C19 C18 H18 120.0 . .
C17 C18 H18 120.0 . .
C18 C19 C20 119.2(3) . .
C18 C19 I1 120.1(3) . .
C20 C19 I1 120.6(2) . .
C21 C20 C19 119.3(3) . .
C21 C20 H20 120.4 . .
C19 C20 H20 120.4 . .
C20 C21 C16 124.1(3) . .
C20 C21 H21 118.0 . .
C16 C21 H21 118.0 . .
N4 C22 C23 118.8(3) . .
N4 C22 B2 115.4(3) . .
C23 C22 B2 125.5(3) . .
C24 C23 C22 121.1(3) . .
C24 C23 H23 119.4 . .
C22 C23 H23 119.4 . .
C23 C24 C25 119.5(3) . .
C23 C24 H24 120.2 . .
C25 C24 H24 120.2 . .
C26 C25 C24 117.7(3) . .
C26 C25 H25 121.2 . .
C24 C25 H25 121.2 . .
N4 C26 C25 123.7(3) . .
N4 C26 H26 118.2 . .
C25 C26 H26 118.2 . .
N5 C27 C28 118.5(3) . .
N5 C27 B2 118.4(3) . .
C28 C27 B2 123.1(3) . .
C29 C28 C27 121.6(3) . .
C29 C28 H28 119.2 . .
C27 C28 H28 119.2 . .
C28 C29 C30 118.6(3) . .
C28 C29 H29 120.7 . .
C30 C29 H29 120.7 . .
C29 C30 C31 118.8(3) . .
C29 C30 H30 120.6 . .
C31 C30 H30 120.6 . .
N5 C31 C30 122.5(3) . .
N5 C31 H31 118.8 . .
C30 C31 H31 118.8 . .
N6 C32 C33 118.7(3) . .
N6 C32 B2 116.8(3) . .
C33 C32 B2 124.1(3) . .
C34 C33 C32 121.7(3) . .
C34 C33 H33 119.2 . .
C32 C33 H33 119.2 . .
C35 C34 C33 118.7(3) . .
C35 C34 H34 120.6 . .
C33 C34 H34 120.6 . .
C34 C35 C36 118.5(3) . .
C34 C35 H35 120.7 . .
C36 C35 H35 120.7 . .
N6 C36 C35 122.9(3) . .
N6 C36 H36 118.5 . .
C35 C36 H36 118.5 . .
C42 C37 C38 114.2(3) . .
C42 C37 B2 120.1(3) . .
C38 C37 B2 125.1(3) . .
C39 C38 C37 123.3(3) . .
C39 C38 H38 118.3 . .
C37 C38 H38 118.3 . .
C38 C39 C40 119.4(3) . .
C38 C39 H39 120.3 . .
C40 C39 H39 120.3 . .
C41 C40 C39 120.0(3) . .
C41 C40 I2 120.3(3) . .
C39 C40 I2 119.7(2) . .
C40 C41 C42 118.7(3) . .
C40 C41 H41 120.6 . .
C42 C41 H41 120.6 . .
C41 C42 C37 124.3(3) . .
C41 C42 H42 117.8 . .
C37 C42 H42 117.8 . .
C48 C43 C44 117.9(4) . .
C48 C43 C49 121.7(3) . .
C44 C43 C49 120.4(3) . .
C45 C44 C43 121.2(3) . .
C45 C44 H44 119.4 . .
C43 C44 H44 119.4 . .
C44 C45 C46 119.9(3) . .
C44 C45 H45 120.0 . .
C46 C45 H45 120.0 . .
C45 C46 C47 119.5(4) . .
C45 C46 H46 120.3 . .
C47 C46 H46 120.3 . .
C48 C47 C46 120.0(4) . .
C48 C47 H47 120.0 . .
C46 C47 H47 120.0 . .
C47 C48 C43 121.5(3) . .
C47 C48 H48 119.3 . .
C43 C48 H48 119.3 . .
C43 C49 H49A 109.5 . .
C43 C49 H49B 109.5 . .
H49A C49 H49B 109.5 . .
C43 C49 H49C 109.5 . .
H49A C49 H49C 109.5 . .
H49B C49 H49C 109.5 . .

loop_
_geom_bond_atom_site_label_1
_geom_bond_atom_site_label_2
_geom_bond_distance
_geom_bond_site_symmetry_2
I1 C19 2.095(3) .
I2 C40 2.103(3) .
Fe1 N1 1.980(3) 2_767
Fe1 N1 1.980(3) .
Fe1 N2 1.987(3) .
Fe1 N2 1.987(3) 2_767
Fe1 N3 1.999(3) .
Fe1 N3 1.999(3) 2_767
Fe2 N5 1.973(3) .
Fe2 N5 1.973(3) 2_756
Fe2 N6 1.983(3) 2_756
Fe2 N6 1.983(3) .
Fe2 N4 2.000(3) .
Fe2 N4 2.000(3) 2_756
N1 C5 1.352(4) .
N1 C1 1.358(4) .
N2 C10 1.354(4) .
N2 C6 1.362(4) .
N3 C15 1.356(4) .
N3 C11 1.371(4) .
N4 C26 1.359(4) .
N4 C22 1.367(4) .
N5 C31 1.359(4) .
N5 C27 1.359(4) .
N6 C32 1.359(4) .
N6 C36 1.361(4) .
B1 C16 1.628(5) .
B1 C6 1.632(5) .
B1 C11 1.643(5) .
B1 C1 1.652(5) .
B2 C37 1.621(5) .
B2 C22 1.624(5) .
B2 C32 1.639(4) .
B2 C27 1.646(5) .
C1 C2 1.399(5) .
C2 C3 1.388(5) .
C2 H2 0.9500 .
C3 C4 1.373(5) .
C3 H3 0.9500 .
C4 C5 1.380(5) .
C4 H4 0.9500 .
C5 H5 0.9500 .
C6 C7 1.392(4) .
C7 C8 1.388(5) .
C7 H7 0.9500 .
C8 C9 1.383(5) .
C8 H8 0.9500 .
C9 C10 1.379(4) .
C9 H9 0.9500 .
C10 H10 0.9500 .
C11 C12 1.395(5) .
C12 C13 1.386(4) .
C12 H12 0.9500 .
C13 C14 1.381(5) .
C13 H13 0.9500 .
C14 C15 1.381(5) .
C14 H14 0.9500 .
C15 H15 0.9500 .
C16 C21 1.406(4) .
C16 C17 1.410(4) .
C17 C18 1.388(4) .
C17 H17 0.9500 .
C18 C19 1.383(4) .
C18 H18 0.9500 .
C19 C20 1.397(5) .
C20 C21 1.377(4) .
C20 H20 0.9500 .
C21 H21 0.9500 .
C22 C23 1.394(5) .
C23 C24 1.373(5) .
C23 H23 0.9500 .
C24 C25 1.383(5) .
C24 H24 0.9500 .
C25 C26 1.367(5) .
C25 H25 0.9500 .
C26 H26 0.9500 .
C27 C28 1.405(4) .
C28 C29 1.381(5) .
C28 H28 0.9500 .
C29 C30 1.381(5) .
C29 H29 0.9500 .
C30 C31 1.381(4) .
C30 H30 0.9500 .
C31 H31 0.9500 .
C32 C33 1.398(4) .
C33 C34 1.379(4) .
C33 H33 0.9500 .
C34 C35 1.376(5) .
C34 H34 0.9500 .
C35 C36 1.379(5) .
C35 H35 0.9500 .
C36 H36 0.9500 .
C37 C42 1.401(5) .
C37 C38 1.409(4) .
C38 C39 1.389(4) .
C38 H38 0.9500 .
C39 C40 1.392(5) .
C39 H39 0.9500 .
C40 C41 1.384(5) .
C41 C42 1.390(4) .
C41 H41 0.9500 .
C42 H42 0.9500 .
C43 C48 1.383(5) .
C43 C44 1.398(5) .
C43 C49 1.504(5) .
C44 C45 1.381(5) .
C44 H44 0.9500 .
C45 C46 1.387(5) .
C45 H45 0.9500 .
C46 C47 1.388(5) .
C46 H46 0.9500 .
C47 C48 1.382(5) .
C47 H47 0.9500 .
C48 H48 0.9500 .
C49 H49A 0.9800 .
C49 H49B 0.9800 .
C49 H49C 0.9800 .
